data_2218230
loop_
_publ_author_name
'Bi, Ye'
'Han, Cheng-Li'

_publ_section_title
;
 Ammonium 1-hydroxy-2-naphthoate
;
_journal_coeditor_code RZ2202
_journal_issue 5
_journal_name_full 'Acta Crystallographica Section E'
_journal_page_first o813
_journal_paper_doi 10.1107/S1600536808009082
_journal_volume 64
_journal_year 2008
_chemical_formula_iupac 'N1 H4 +, C11 H7 O3 -'
_chemical_formula_moiety 'H4 N +, C11 H7 O3 -'
_chemical_formula_sum 'C11 H11 N O3'
_chemical_formula_weight 205.21
_chemical_name_systematic
;
Ammonium 1-hydroxy-2-naphthoate
;
_space_group_IT_number 15
_symmetry_cell_setting monoclinic
_symmetry_space_group_name_Hall '-C 2yc'
_symmetry_space_group_name_H-M 'C 1 2/c 1'
_atom_sites_solution_hydrogens geom
_atom_sites_solution_primary direct
_atom_sites_solution_secondary difmap
_audit_creation_method SHELXL-97
_cell_angle_alpha 90.00
_cell_angle_beta 95.567(2)
_cell_angle_gamma 90.00
_cell_formula_units_Z 8
_cell_length_a 30.883(5)
_cell_length_b 3.8800(10)
_cell_length_c 15.777(3)
_cell_measurement_reflns_used 1379
_cell_measurement_temperature 298(2)
_cell_measurement_theta_max 24.1
_cell_measurement_theta_min 2.5
_cell_volume 1881.6(7)
_computing_cell_refinement 'SMART (Bruker, 1998)'
_computing_data_collection 'SMART (Bruker, 1998)'
_computing_data_reduction 'SAINT (Bruker, 1998)'
_computing_molecular_graphics 'SHELXTL (Sheldrick, 2008)'
_computing_publication_material 'SHELXTL (Sheldrick, 2008)'
_computing_structure_refinement 'SHELXL97 (Sheldrick, 2008)'
_computing_structure_solution 'SHELXS97 (Sheldrick, 2008)'
_diffrn_ambient_temperature 298(2)
_diffrn_measured_fraction_theta_full 0.941
_diffrn_measured_fraction_theta_max 0.941
_diffrn_measurement_device_type 'Bruker SMART CCD area-detector'
_diffrn_measurement_method \w
_diffrn_radiation_monochromator graphite
_diffrn_radiation_source 'fine-focus sealed tube'
_diffrn_radiation_type MoK\a
_diffrn_radiation_wavelength 0.71073
_diffrn_reflns_av_R_equivalents 0.0398
_diffrn_reflns_av_sigmaI/netI 0.0436
_diffrn_reflns_limit_h_max 38
_diffrn_reflns_limit_h_min -38
_diffrn_reflns_limit_k_max 4
_diffrn_reflns_limit_k_min -4
_diffrn_reflns_limit_l_max 19
_diffrn_reflns_limit_l_min -20
_diffrn_reflns_number 6728
_diffrn_reflns_theta_full 26.99
_diffrn_reflns_theta_max 26.99
_diffrn_reflns_theta_min 2.59
_exptl_absorpt_coefficient_mu 0.106
_exptl_absorpt_correction_T_max 0.9790
_exptl_absorpt_correction_T_min 0.9759
_exptl_absorpt_correction_type multi-scan
_exptl_absorpt_process_details '(SADABS; Sheldrick, 1996)'
_exptl_crystal_colour colourless
_exptl_crystal_density_diffrn 1.449
_exptl_crystal_density_method 'not measured'
_exptl_crystal_description block
_exptl_crystal_F_000 864
_exptl_crystal_size_max 0.23
_exptl_crystal_size_mid 0.23
_exptl_crystal_size_min 0.20
_refine_diff_density_max 0.551
_refine_diff_density_min -0.240
_refine_ls_extinction_method none
_refine_ls_goodness_of_fit_ref 1.042
_refine_ls_hydrogen_treatment mixed
_refine_ls_matrix_type full
_refine_ls_number_parameters 149
_refine_ls_number_reflns 1915
_refine_ls_number_restraints 10
_refine_ls_restrained_S_all 1.043
_refine_ls_R_factor_all 0.1038
_refine_ls_R_factor_gt 0.0797
_refine_ls_shift/su_max 0.000
_refine_ls_shift/su_mean 0.000
_refine_ls_structure_factor_coef Fsqd
_refine_ls_weighting_details 'calc w=1/[\s^2^(Fo^2^)+(0.1461P)^2^+0.0944P] where P=(Fo^2^+2Fc^2^)/3'
_refine_ls_weighting_scheme calc
_refine_ls_wR_factor_gt 0.2091
_refine_ls_wR_factor_ref 0.2264
_reflns_number_gt 1351
_reflns_number_total 1915
_reflns_threshold_expression I>2\s(I)
_cod_data_source_file rz2202.cif
_cod_data_source_block I
_cod_depositor_comments
;
The following automatic conversions were performed:
'_symmetry_cell_setting' value 'Monoclinic' changed to 'monoclinic'
according to '/home/saulius/struct/CIF-dictionaries/cif_core.dic'
dictionary named 'cif_core.dic' version 2.4.1 from 2010-06-29.

Automatic conversion script
Id: cif_fix_enum 1527 2010-12-29 10:47:43Z saulius 

The following automatic conversions were performed:

'_symmetry_cell_setting' value 'Monoclinic' changed to 'monoclinic'
according to /home/saulius/struct/CIF-dictionaries/cif_core.dic
dictionary named 'cif_core.dic' version 2.4.1 from 2010-06-29.

Automatic conversion script
Id: cif_fix_values 1715 2011-07-08 13:25:40Z adriana 
;
_cod_original_sg_symbol_H-M 'C 2/c'
_cod_database_code 2218230
_cod_database_fobs_code 2218230

loop_
_symmetry_equiv_pos_as_xyz
'x, y, z'
'-x, y, -z+1/2'
'x+1/2, y+1/2, z'
'-x+1/2, y+1/2, -z+1/2'
'-x, -y, -z'
'x, -y, z-1/2'
'-x+1/2, -y+1/2, -z'
'x+1/2, -y+1/2, z-1/2'

loop_
_atom_site_type_symbol
_atom_site_label
_atom_site_fract_x
_atom_site_fract_y
_atom_site_fract_z
_atom_site_U_iso_or_equiv
_atom_site_adp_type
_atom_site_calc_flag
_atom_site_refinement_flags
_atom_site_occupancy
O O1 0.42976(6) 1.0366(6) 0.70025(11) 0.0383(6) Uani d . 1
H H1 0.4496 1.0981 0.7354 0.057 Uiso calc R 1
O O2 0.46982(6) 1.1294(6) 0.84111(13) 0.0472(6) Uani d . 1
O O3 0.44313(7) 0.9570(6) 0.95912(12) 0.0486(7) Uani d . 1
N N1 0.46529(8) 0.4511(7) 0.08424(16) 0.0414(7) Uani d D 1
C C1 0.39678(8) 0.9092(6) 0.74083(16) 0.0259(6) Uani d . 1
C C2 0.39995(8) 0.8798(7) 0.82806(16) 0.0281(6) Uani d . 1
C C3 0.36469(8) 0.7397(7) 0.86694(16) 0.0322(6) Uani d . 1
H H3 0.3666 0.7214 0.9260 0.039 Uiso calc R 1
C C4 0.32803(9) 0.6309(8) 0.82012(17) 0.0354(7) Uani d . 1
H H4 0.3052 0.5392 0.8474 0.042 Uiso calc R 1
C C5 0.32420(8) 0.6559(7) 0.73053(17) 0.0291(6) Uani d . 1
C C6 0.28703(9) 0.5425(7) 0.67931(19) 0.0380(7) Uani d . 1
H H6 0.2640 0.4471 0.7050 0.046 Uiso calc R 1
C C7 0.28423(9) 0.5700(8) 0.5933(2) 0.0441(8) Uani d . 1
H H7 0.2594 0.4931 0.5606 0.053 Uiso calc R 1
C C8 0.31858(10) 0.7139(8) 0.55356(18) 0.0424(8) Uani d . 1
H H8 0.3165 0.7321 0.4945 0.051 Uiso calc R 1
C C9 0.35487(9) 0.8268(8) 0.60050(17) 0.0358(7) Uani d . 1
H H9 0.3773 0.9242 0.5733 0.043 Uiso calc R 1
C C10 0.35900(8) 0.7985(7) 0.68970(16) 0.0268(6) Uani d . 1
C C11 0.43967(9) 0.9947(7) 0.88135(17) 0.0321(7) Uani d . 1
H H1A 0.4533(9) 0.347(7) 0.1262(14) 0.080 Uiso d D 1
H H1B 0.4891(7) 0.565(8) 0.1041(18) 0.080 Uiso d D 1
H H1C 0.4720(10) 0.291(6) 0.0471(16) 0.080 Uiso d D 1
H H1D 0.4467(8) 0.597(7) 0.0576(18) 0.080 Uiso d D 1

loop_
_atom_site_aniso_label
_atom_site_aniso_U_11
_atom_site_aniso_U_22
_atom_site_aniso_U_33
_atom_site_aniso_U_12
_atom_site_aniso_U_13
_atom_site_aniso_U_23
O1 0.0294(10) 0.0542(14) 0.0317(10) -0.0088(9) 0.0045(8) 0.0017(9)
O2 0.0307(10) 0.0587(15) 0.0509(13) -0.0139(9) -0.0027(9) -0.0017(11)
O3 0.0537(13) 0.0560(15) 0.0326(11) -0.0071(10) -0.0135(10) -0.0059(10)
N1 0.0445(14) 0.0356(14) 0.0439(14) -0.0050(11) 0.0037(12) -0.0057(11)
C1 0.0240(12) 0.0254(13) 0.0293(13) 0.0014(9) 0.0070(10) -0.0002(10)
C2 0.0273(13) 0.0253(14) 0.0310(13) 0.0001(10) 0.0003(10) -0.0035(10)
C3 0.0371(14) 0.0330(15) 0.0269(13) -0.0017(12) 0.0057(11) 0.0026(11)
C4 0.0329(14) 0.0391(17) 0.0352(14) -0.0060(11) 0.0085(12) 0.0052(12)
C5 0.0246(12) 0.0264(14) 0.0359(14) 0.0022(10) 0.0010(10) 0.0016(11)
C6 0.0306(14) 0.0337(16) 0.0488(16) -0.0029(11) -0.0010(12) -0.0043(13)
C7 0.0338(15) 0.0469(19) 0.0480(17) 0.0026(12) -0.0146(13) -0.0136(14)
C8 0.0440(16) 0.0515(19) 0.0289(14) 0.0107(14) -0.0100(12) -0.0052(13)
C9 0.0343(14) 0.0436(17) 0.0300(14) 0.0060(12) 0.0049(11) -0.0019(12)
C10 0.0263(12) 0.0239(13) 0.0297(13) 0.0024(10) 0.0000(10) -0.0007(10)
C11 0.0346(14) 0.0271(14) 0.0331(14) -0.0008(11) -0.0044(11) -0.0041(11)

loop_
_atom_type_symbol
_atom_type_description
_atom_type_scat_dispersion_real
_atom_type_scat_dispersion_imag
_atom_type_scat_source
C C 0.0033 0.0016 'International Tables Vol C Tables 4.2.6.8 and 6.1.1.4'
H H 0.0000 0.0000 'International Tables Vol C Tables 4.2.6.8 and 6.1.1.4'
N N 0.0061 0.0033 'International Tables Vol C Tables 4.2.6.8 and 6.1.1.4'
O O 0.0106 0.0060 'International Tables Vol C Tables 4.2.6.8 and 6.1.1.4'

loop_
_geom_angle_atom_site_label_1
_geom_angle_atom_site_label_2
_geom_angle_atom_site_label_3
_geom_angle
C1 O1 H1 109.5
H1A N1 H1B 110.8(19)
H1A N1 H1C 108(2)
H1B N1 H1C 110.0(19)
H1A N1 H1D 110(2)
H1B N1 H1D 109(2)
H1C N1 H1D 108.3(19)
O1 C1 C2 121.5(2)
O1 C1 C10 117.3(2)
C2 C1 C10 121.2(2)
C1 C2 C3 119.0(2)
C1 C2 C11 121.1(2)
C3 C2 C11 120.0(2)
C4 C3 C2 121.4(2)
C4 C3 H3 119.3
C2 C3 H3 119.3
C3 C4 C5 120.5(2)
C3 C4 H4 119.7
C5 C4 H4 119.7
C6 C5 C4 122.5(3)
C6 C5 C10 118.2(3)
C4 C5 C10 119.3(2)
C7 C6 C5 121.3(3)
C7 C6 H6 119.4
C5 C6 H6 119.4
C6 C7 C8 120.1(3)
C6 C7 H7 119.9
C8 C7 H7 119.9
C9 C8 C7 120.5(3)
C9 C8 H8 119.8
C7 C8 H8 119.8
C8 C9 C10 120.8(3)
C8 C9 H9 119.6
C10 C9 H9 119.6
C9 C10 C5 119.1(2)
C9 C10 C1 122.4(2)
C5 C10 C1 118.5(2)
O3 C11 O2 122.9(2)
O3 C11 C2 121.0(3)
O2 C11 C2 116.1(2)

loop_
_geom_bond_atom_site_label_1
_geom_bond_atom_site_label_2
_geom_bond_distance
O1 C1 1.349(3)
O1 H1 0.8200
O2 C11 1.287(3)
O3 C11 1.230(3)
N1 H1A 0.89(2)
N1 H1B 0.89(3)
N1 H1C 0.89(2)
N1 H1D 0.88(3)
C1 C2 1.375(4)
C1 C10 1.419(3)
C2 C3 1.410(3)
C2 C11 1.487(3)
C3 C4 1.358(4)
C3 H3 0.9300
C4 C5 1.410(4)
C4 H4 0.9300
C5 C6 1.409(4)
C5 C10 1.418(4)
C6 C7 1.356(4)
C6 H6 0.9300
C7 C8 1.400(4)
C7 H7 0.9300
C8 C9 1.355(4)
C8 H8 0.9300
C9 C10 1.405(4)
C9 H9 0.9300

loop_
_geom_hbond_atom_site_label_D
_geom_hbond_atom_site_label_H
_geom_hbond_atom_site_label_A
_geom_hbond_site_symmetry_A
_geom_hbond_distance_DH
_geom_hbond_distance_HA
_geom_hbond_distance_DA
_geom_hbond_angle_DHA
O1 H1 O2 . 0.82 1.73 2.463(3) 148
N1 H1A O1 6_565 0.89(2) 2.07(3) 2.920(3) 161(3)
N1 H1B O2 5_676 0.89(3) 1.88(3) 2.756(3) 167(3)
N1 H1C O3 1_544 0.89(2) 2.04(2) 2.789(3) 141(3)
N1 H1D O3 1_554 0.88(3) 2.08(2) 2.821(3) 140(3)

loop_
_cod_related_entry_id
_cod_related_entry_database
_cod_related_entry_code
1 ChemSpider 30655479
